data_7050365
loop_
_publ_author_name
'Jay Kochi'
'Milya G. Davlieva'
'Sergey V. Lindeman'

_publ_section_title
;
Structural Effects of Carbon-Monoxide Coordination
to Carbon Centers. p and s Bindings in Aliphatic Acyl versus Aromatic
Aroyl Cations
;
_journal_name_full 'New J.Chem.(Nouv.J.Chim.)'
_journal_year 2004
_chemical_formula_moiety 'C8 H7 O2, F6 Sb'
_chemical_formula_structural '(C8 H7 O2)^+^, (F6 Sb)^-^'
_chemical_formula_sum 'C8 H7 F6 O2 Sb'
_chemical_formula_weight 370.89
_chemical_name_common '4'-Methoxyphenyloxocarbonium hexafluoroantimonate'
_chemical_name_systematic
;
4'-Methoxyphenyloxocarbonium hexafluoroantimonate
;
_space_group_IT_number 15
_symmetry_cell_setting monoclinic
_symmetry_space_group_name_Hall '-C 2yc'
_symmetry_space_group_name_H-M 'C 1 2/c 1'
_atom_sites_solution_hydrogens geom
_atom_sites_solution_primary direct
_atom_sites_solution_secondary difmap
_cell_angle_alpha 90.00
_cell_angle_beta 91.537(2)
_cell_angle_gamma 90.00
_cell_formula_units_Z 20
_cell_length_a 19.0609(15)
_cell_length_b 10.4108(8)
_cell_length_c 28.690(2)
_cell_measurement_reflns_used 6165
_cell_measurement_temperature 123(2)
_cell_measurement_theta_max 30
_cell_measurement_theta_min 2
_cell_volume 5691.2(7)
_diffrn_ambient_temperature 123(2)
_diffrn_measurement_device 'Siemens SMART'
_diffrn_measurement_method
;
\w-scan, frame range 0.3 deg, hemisphere
;
_diffrn_radiation_monochromator graphite
_diffrn_radiation_source 'fine-focus sealed tube'
_diffrn_radiation_type MoK\a
_diffrn_radiation_wavelength 0.71073
_diffrn_reflns_av_R_equivalents 0.0342
_diffrn_reflns_av_sigmaI/netI 0.0325
_diffrn_reflns_limit_h_max 28
_diffrn_reflns_limit_h_min -28
_diffrn_reflns_limit_k_max 15
_diffrn_reflns_limit_k_min 0
_diffrn_reflns_limit_l_max 42
_diffrn_reflns_limit_l_min 0
_diffrn_reflns_number 31114
_diffrn_reflns_theta_max 32.00
_diffrn_reflns_theta_min 2.14
_diffrn_standards_decay_% 0
_diffrn_standards_interval_count 0
_diffrn_standards_interval_time 0
_diffrn_standards_number 0
_exptl_absorpt_coefficient_mu 2.492
_exptl_absorpt_correction_T_max 0.819
_exptl_absorpt_correction_T_min 0.548
_exptl_absorpt_correction_type multi-scan
_exptl_absorpt_process_details 'Semi-empirical (SADABS procedure)'
_exptl_crystal_colour colorless
_exptl_crystal_density_diffrn 2.164
_exptl_crystal_density_meas ?
_exptl_crystal_density_method none
_exptl_crystal_description prism
_exptl_crystal_F_000 3520
_exptl_crystal_size_max 0.3
_exptl_crystal_size_mid 0.15
_exptl_crystal_size_min 0.08
_refine_ls_extinction_coef ?
_refine_ls_extinction_method none
_refine_ls_goodness_of_fit_ref 1.035
_refine_ls_hydrogen_treatment mixed
_refine_ls_matrix_type full
_refine_ls_number_parameters 414
_refine_ls_number_reflns 9116
_refine_ls_number_restraints 0
_refine_ls_restrained_S_all 1.035
_refine_ls_R_factor_all 0.0773
_refine_ls_R_factor_gt 0.0661
_refine_ls_shift/su_max 0.003
_refine_ls_shift/su_mean 0.000
_refine_ls_structure_factor_coef Fsqd
_refine_ls_weighting_details 'calc w=1/[\s^2^(Fo^2^)+(0.0649P)^2^+69.1965P] where P=(Fo^2^+2Fc^2^)/3'
_refine_ls_weighting_scheme calc
_refine_ls_wR_factor_gt 0.1626
_refine_ls_wR_factor_ref 0.1693
_reflns_number_gt 7508
_reflns_number_total 9116
_reflns_threshold_expression >2sigma(I)
_cod_original_sg_symbol_H-M 'C 2/c'
_cod_database_code 7050365

loop_
_symmetry_equiv_pos_as_xyz
'x, y, z'
'-x, y, -z+1/2'
'x+1/2, y+1/2, z'
'-x+1/2, y+1/2, -z+1/2'
'-x, -y, -z'
'x, -y, z-1/2'
'-x+1/2, -y+1/2, -z'
'x+1/2, -y+1/2, z-1/2'

loop_
_atom_site_label
_atom_site_type_symbol
_atom_site_fract_x
_atom_site_fract_y
_atom_site_fract_z
_atom_site_U_iso_or_equiv
_atom_site_adp_type
_atom_site_occupancy
_atom_site_symmetry_multiplicity
_atom_site_calc_flag
_atom_site_refinement_flags
_atom_site_disorder_assembly
_atom_site_disorder_group
Sb1 Sb 0.06783(2) 0.58231(4) 0.391401(15) 0.04751(12) Uani 1 1 d . . .
F1 F -0.0268(2) 0.6060(5) 0.4033(2) 0.0772(14) Uani 1 1 d . A .
F2 F 0.1630(2) 0.5628(6) 0.3804(2) 0.0855(16) Uani 1 1 d . A .
F3 F 0.0920(4) 0.7254(7) 0.4286(3) 0.094(3) Uani 0.841(10) 1 d P A 1
F4 F 0.0730(3) 0.4827(7) 0.4461(3) 0.092(2) Uani 0.841(10) 1 d P A 1
F5 F 0.0464(4) 0.4385(10) 0.3586(4) 0.134(4) Uani 0.841(10) 1 d P A 1
F6 F 0.0595(4) 0.6907(12) 0.3415(3) 0.132(5) Uani 0.841(10) 1 d P A 1
F3A F 0.096(3) 0.603(5) 0.4444(17) 0.112(15) Uiso 0.159(10) 1 d P A 2
F4A F 0.075(2) 0.420(4) 0.3964(16) 0.102(14) Uiso 0.159(10) 1 d P A 2
F5A F 0.0480(14) 0.571(3) 0.3237(9) 0.055(7) Uiso 0.159(10) 1 d P A 2
F6A F 0.080(2) 0.761(4) 0.3770(14) 0.082(11) Uiso 0.159(10) 1 d P A 2
Sb2 Sb 0.19999(3) 0.50929(4) 0.204640(15) 0.05189(13) Uani 1 1 d . . .
F7 F 0.1914(4) 0.4474(6) 0.26499(17) 0.0980(19) Uani 1 1 d . B .
F8 F 0.2093(2) 0.5734(4) 0.14376(14) 0.0605(10) Uani 1 1 d . B .
F9 F 0.2780(5) 0.6016(9) 0.2237(3) 0.127(4) Uani 0.898(8) 1 d P B 1
F10 F 0.2539(4) 0.3678(6) 0.1883(2) 0.091(2) Uani 0.898(8) 1 d P B 1
F11 F 0.1198(3) 0.4214(6) 0.1847(2) 0.0819(18) Uani 0.898(8) 1 d P B 1
F12 F 0.1445(5) 0.6513(6) 0.2171(2) 0.106(3) Uani 0.898(8) 1 d P B 1
F9A F 0.302(3) 0.497(5) 0.1992(19) 0.077(14) Uiso 0.102(8) 1 d P B 2
F10A F 0.180(2) 0.346(4) 0.1822(15) 0.063(12) Uiso 0.102(8) 1 d P B 2
F11A F 0.109(2) 0.540(4) 0.2108(15) 0.062(12) Uiso 0.102(8) 1 d P B 2
F12A F 0.213(3) 0.674(5) 0.2263(16) 0.066(12) Uiso 0.102(8) 1 d P B 2
Sb3 Sb 0.2500 0.2500 0.5000 0.03917(13) Uani 1 2 d S . .
F13 F 0.2367(4) 0.3678(8) 0.4520(3) 0.117(2) Uani 1 1 d . . .
F14 F 0.3313(3) 0.2026(8) 0.4711(2) 0.104(2) Uani 1 1 d . . .
F15 F 0.1974(5) 0.1303(9) 0.4666(3) 0.142(3) Uani 1 1 d . . .
O1 O 0.8090(3) 0.7020(5) 0.6520(2) 0.0607(12) Uani 1 1 d . . .
O2 O 0.5136(4) 0.3859(7) 0.6342(3) 0.0834(19) Uani 1 1 d . . .
C1 C 0.6952(3) 0.5828(6) 0.6474(2) 0.0445(12) Uani 1 1 d . . .
C2 C 0.6920(4) 0.4513(6) 0.6621(2) 0.0518(15) Uani 1 1 d . . .
H2 H 0.7318 0.4079 0.6751 0.062 Uiso 1 1 calc R . .
C3 C 0.6281(4) 0.3917(6) 0.6564(2) 0.0585(18) Uani 1 1 d . . .
H3 H 0.6235 0.3045 0.6655 0.070 Uiso 1 1 calc R . .
C4 C 0.5706(4) 0.4552(7) 0.6379(2) 0.0552(17) Uani 1 1 d . . .
C5 C 0.5753(4) 0.5842(6) 0.6245(2) 0.0499(14) Uani 1 1 d . . .
H5 H 0.5350 0.6272 0.6120 0.060 Uiso 1 1 calc R . .
C6 C 0.6370(4) 0.6480(6) 0.6291(2) 0.0475(13) Uani 1 1 d . . .
H6 H 0.6404 0.7356 0.6202 0.057 Uiso 1 1 calc R . .
C7 C 0.7589(4) 0.6457(6) 0.6504(2) 0.0494(14) Uani 1 1 d . . .
C8 C 0.4556(6) 0.4398(9) 0.6186(4) 0.083(3) Uani 1 1 d . . .
H81 H 0.4175 0.3767 0.6185 0.125 Uiso 1 1 calc R . .
H82 H 0.4622 0.4710 0.5868 0.125 Uiso 1 1 calc R . .
H83 H 0.4438 0.5121 0.6388 0.125 Uiso 1 1 calc R . .
O1A O 0.1803(4) 0.9305(7) 0.4038(3) 0.0860(19) Uani 1 1 d . . .
O2A O 0.4602(3) 0.6355(6) 0.4856(2) 0.0652(13) Uani 1 1 d . . .
C1A C 0.2894(4) 0.8219(7) 0.4341(2) 0.0535(15) Uani 1 1 d . . .
C2A C 0.2846(4) 0.6934(7) 0.4484(2) 0.0532(16) Uani 1 1 d . . .
H2A H 0.2413 0.6485 0.4458 0.064 Uiso 1 1 calc R . .
C3A C 0.3430(4) 0.6345(7) 0.4659(2) 0.0550(16) Uani 1 1 d . . .
H3A H 0.3410 0.5477 0.4759 0.066 Uiso 1 1 calc R . .
C4A C 0.4063(4) 0.7028(7) 0.4690(2) 0.0526(16) Uani 1 1 d . . .
C5A C 0.4107(4) 0.8322(7) 0.4550(2) 0.0586(18) Uani 1 1 d . . .
H5A H 0.4539 0.8773 0.4579 0.070 Uiso 1 1 calc R . .
C6A C 0.3526(4) 0.8915(7) 0.4375(3) 0.0595(18) Uani 1 1 d . . .
H6A H 0.3544 0.9785 0.4276 0.071 Uiso 1 1 calc R . .
C7A C 0.2300(5) 0.8820(9) 0.4172(3) 0.067(2) Uani 1 1 d . . .
C8A C 0.5272(4) 0.6985(10) 0.4934(3) 0.072(2) Uani 1 1 d . . .
H81A H 0.5605 0.6380 0.5079 0.108 Uiso 1 1 calc R . .
H82A H 0.5213 0.7726 0.5140 0.108 Uiso 1 1 calc R . .
H83A H 0.5452 0.7276 0.4635 0.108 Uiso 1 1 calc R . .
O1B O 0.5196(7) 0.0655(12) 0.2552(5) 0.080(4) Uiso 0.50 1 d P . 1
O2B O 0.4687(9) 0.689(2) 0.2509(8) 0.122(6) Uiso 0.50 1 d P . 1
C1B C 0.5000 0.3010(8) 0.2500 0.0441(17) Uiso 1 2 d S . 1
C2B C 0.4349(9) 0.3482(19) 0.2359(6) 0.056(4) Uiso 0.50 1 d P . 1
H2B H 0.3977 0.2920 0.2269 0.067 Uiso 0.50 1 d PR . 1
C3B C 0.4269(10) 0.4835(17) 0.2354(6) 0.060(4) Uiso 0.50 1 d P . 1
H3B H 0.3834 0.5211 0.2258 0.072 Uiso 0.50 1 d PR . 1
C4B C 0.4820(8) 0.5593(15) 0.2489(6) 0.059(4) Uiso 0.50 1 d P . 1
C5B C 0.5469(8) 0.5161(13) 0.2594(4) 0.042(2) Uiso 0.50 1 d P . 1
H5B H 0.5838 0.5751 0.2661 0.050 Uiso 0.50 1 d PR . 1
C6B C 0.5598(7) 0.3851(14) 0.2604(5) 0.038(3) Uiso 0.50 1 d P . 1
H6B H 0.6056 0.3530 0.2671 0.045 Uiso 0.50 1 d PR . 1
C7B C 0.5135(7) 0.1729(12) 0.2516(7) 0.054(3) Uiso 0.50 1 d P . 1
C8B C 0.5233(15) 0.778(3) 0.2696(10) 0.113(8) Uiso 0.50 1 d P . 1
H81B H 0.5255 0.8539 0.2496 0.169 Uiso 0.50 1 d PR . 1
H82B H 0.5690 0.7344 0.2703 0.169 Uiso 0.50 1 d PR . 1
H83B H 0.5116 0.8038 0.3013 0.169 Uiso 0.50 1 d PR . 1
